data_2014200
loop_
_publ_author_name
'Fangfang Jian'
'Hailian Xiao'
'Yongqi Qin'
'Liangzhong Xu'

_publ_section_title
;
 2-Benzoyl-<i>N</i>-phenyl-2-(1,2,4-triazol-1-yl)thioacetamide and
 2-(4-methoxybenzoyl)-<i>N</i>-phenyl-2-(1,2,4-triazol-1-yl)thioacetamide
;
_journal_issue 7
_journal_name_full 'Acta Crystallographica Section C'
_journal_page_first o492
_journal_page_last o493
_journal_paper_doi 10.1107/S0108270104012351
_journal_volume 60
_journal_year 2004
_chemical_formula_iupac 'C17 H14 N4 O S'
_chemical_formula_moiety 'C17 H14 N4 O S'
_chemical_formula_sum 'C17 H14 N4 O S'
_chemical_formula_weight 322.38
_chemical_name_systematic
;
2-Benzoyl-N-phenyl-2-(1,2,4-triazol-1-yl)thioacetamide
;
_space_group_IT_number 14
_symmetry_cell_setting monoclinic
_symmetry_space_group_name_Hall '-P 2ybc'
_symmetry_space_group_name_H-M 'P 1 21/c 1'
_atom_sites_solution_hydrogens geom
_atom_sites_solution_primary direct
_atom_sites_solution_secondary difmap
_audit_creation_method SHELXL-97
_cell_angle_alpha 90
_cell_angle_beta 105.88(3)
_cell_angle_gamma 90
_cell_formula_units_Z 4
_cell_length_a 8.8060(18)
_cell_length_b 12.097(2)
_cell_length_c 14.809(3)
_cell_measurement_reflns_used 20
_cell_measurement_temperature 293(2)
_cell_measurement_theta_max 11
_cell_measurement_theta_min 2
_cell_volume 1517.3(6)
_computing_cell_refinement 'R-AXIS Software'
_computing_data_collection 'R-AXIS Software (Rigaku, 1997)'
_computing_data_reduction 'R-AXIS Software'
_computing_molecular_graphics 'SHELXTL/PC (Sheldrick, 1990b)'
_computing_publication_material 'WinGX (Farrugia, 1999)'
_computing_structure_refinement 'SHELXL97 (Sheldrick, 1997)'
_computing_structure_solution 'SHELXS97 (Sheldrick, 1990a)'
_diffrn_ambient_temperature 293(2)
_diffrn_measured_fraction_theta_full 0.874
_diffrn_measured_fraction_theta_max 0.995
_diffrn_measurement_device_type 'Oxford Instruments point detector'
_diffrn_measurement_method \q/2\q
_diffrn_radiation_monochromator graphite
_diffrn_radiation_source 'fine-focus sealed tube'
_diffrn_radiation_type MoK\a
_diffrn_radiation_wavelength 0.71073
_diffrn_reflns_av_R_equivalents 0.0225
_diffrn_reflns_av_sigmaI/netI 0.0346
_diffrn_reflns_limit_h_max 0
_diffrn_reflns_limit_h_min -10
_diffrn_reflns_limit_k_max 15
_diffrn_reflns_limit_k_min -15
_diffrn_reflns_limit_l_max 19
_diffrn_reflns_limit_l_min -17
_diffrn_reflns_number 5518
_diffrn_reflns_theta_full 26.51
_diffrn_reflns_theta_max 26.51
_diffrn_reflns_theta_min 2.21
_diffrn_standards_decay_% 0
_diffrn_standards_interval_count 100
_diffrn_standards_number 3
_exptl_absorpt_coefficient_mu 0.223
_exptl_absorpt_correction_type none
_exptl_crystal_colour yellow
_exptl_crystal_density_diffrn 1.411
_exptl_crystal_density_meas ?
_exptl_crystal_density_method 'not measured'
_exptl_crystal_description pillar
_exptl_crystal_F_000 672
_exptl_crystal_size_max 0.25
_exptl_crystal_size_mid 0.20
_exptl_crystal_size_min 0.15
_refine_diff_density_max 0.214
_refine_diff_density_min -0.190
_refine_ls_extinction_coef 0.0133(17)
_refine_ls_extinction_expression Fc^*^=kFc[1+0.001xFc^2^\l^3^/sin(2\q)]^-1/4^
_refine_ls_extinction_method SHELXL97
_refine_ls_goodness_of_fit_ref 1.093
_refine_ls_hydrogen_treatment constr
_refine_ls_matrix_type full
_refine_ls_number_parameters 209
_refine_ls_number_reflns 3055
_refine_ls_number_restraints 0
_refine_ls_restrained_S_all 1.093
_refine_ls_R_factor_all 0.0634
_refine_ls_R_factor_gt 0.0404
_refine_ls_shift/su_max 0.000
_refine_ls_shift/su_mean 0.000
_refine_ls_structure_factor_coef Fsqd
_refine_ls_weighting_details 'calc w=1/[\s^2^(Fo^2^)+(0.0488P)^2^+0.2377P] where P=(Fo^2^+2Fc^2^)/3'
_refine_ls_weighting_scheme calc
_refine_ls_wR_factor_gt 0.0956
_refine_ls_wR_factor_ref 0.1030
_reflns_number_gt 2314
_reflns_number_total 3055
_reflns_threshold_expression I>2\s(I)
_cod_data_source_file na1659.cif
_cod_data_source_block I
_cod_depositor_comments
;
The following automatic conversions were performed:
'_symmetry_cell_setting' value 'Monoclinic' changed to 'monoclinic'
according to '/home/saulius/struct/CIF-dictionaries/cif_core.dic'
dictionary named 'cif_core.dic' version 2.4.1 from 2010-06-29.

Automatic conversion script
Id: cif_fix_enum 1527 2010-12-29 10:47:43Z saulius 

The following automatic conversions were performed:

'_symmetry_cell_setting' value 'Monoclinic' changed to 'monoclinic'
according to /home/saulius/struct/CIF-dictionaries/cif_core.dic
dictionary named 'cif_core.dic' version 2.4.1 from 2010-06-29.

Automatic conversion script
Id: cif_fix_values 1715 2011-07-08 13:25:40Z adriana 

The following automatic conversions were performed:

'_exptl_crystal_density_meas' value 'not measured' was changed to '?'
- the value is perceived as not measured.

Automatic conversion script
Id: cif_fix_values 3008 2015-01-20 13:52:24Z robertas 
;
_cod_original_sg_symbol_Hall '-P 2y bc'
_cod_original_sg_symbol_H-M 'P 21/c'
_cod_database_code 2014200

loop_
_symmetry_equiv_pos_as_xyz
'x, y, z'
'-x, y+1/2, -z+1/2'
'-x, -y, -z'
'x, -y-1/2, z-1/2'

loop_
_atom_site_label
_atom_site_fract_x
_atom_site_fract_y
_atom_site_fract_z
_atom_site_U_iso_or_equiv
_atom_site_adp_type
_atom_site_calc_flag
_atom_site_refinement_flags
_atom_site_occupancy
_atom_site_disorder_assembly
_atom_site_disorder_group
_atom_site_type_symbol
S1 0.60565(6) 0.22561(4) 0.25140(4) 0.04635(18) Uani d . 1 . . S
O1 0.95863(16) 0.20732(12) 0.46472(10) 0.0479(4) Uani d . 1 . . O
N1 0.66517(16) 0.01437(12) 0.20930(10) 0.0322(3) Uani d . 1 . . N
H1A 0.7376 -0.0353 0.2199 0.039 Uiso calc R 1 . . H
N2 1.04861(19) 0.14709(14) 0.22077(12) 0.0411(4) Uani d . 1 . . N
N3 1.10034(18) 0.32874(14) 0.25183(12) 0.0411(4) Uani d . 1 . . N
N4 0.97639(16) 0.18423(12) 0.28582(11) 0.0324(3) Uani d . 1 . . N
C1 0.3754(2) 0.02803(18) 0.14525(15) 0.0438(5) Uani d . 1 . . C
H1B 0.3694 0.0816 0.1891 0.053 Uiso calc R 1 . . H
C2 0.2401(2) -0.00698(19) 0.07853(17) 0.0524(6) Uani d . 1 . . C
H2B 0.1433 0.0244 0.0775 0.063 Uiso calc R 1 . . H
C3 0.2468(2) -0.08728(19) 0.01398(15) 0.0487(5) Uani d . 1 . . C
H3B 0.1558 -0.1087 -0.0313 0.058 Uiso calc R 1 . . H
C4 0.3897(2) -0.13574(17) 0.01711(14) 0.0437(5) Uani d . 1 . . C
H4A 0.3945 -0.1917 -0.0250 0.052 Uiso calc R 1 . . H
C5 0.5255(2) -0.10163(15) 0.08247(13) 0.0368(4) Uani d . 1 . . C
H5A 0.6215 -0.1347 0.0844 0.044 Uiso calc R 1 . . H
C6 0.5190(2) -0.01775(15) 0.14557(12) 0.0313(4) Uani d . 1 . . C
C7 0.70743(19) 0.10999(14) 0.25532(12) 0.0302(4) Uani d . 1 . . C
C8 0.87825(19) 0.10642(14) 0.31995(12) 0.0306(4) Uani d . 1 . . C
H8A 0.9198 0.0319 0.3165 0.037 Uiso calc R 1 . . H
C9 1.1203(2) 0.23689(17) 0.20362(15) 0.0442(5) Uani d . 1 . . C
H9A 1.1810 0.2375 0.1611 0.053 Uiso calc R 1 . . H
C10 1.0075(2) 0.29222(16) 0.30207(15) 0.0414(5) Uani d . 1 . . C
H10A 0.9692 0.3353 0.3429 0.050 Uiso calc R 1 . . H
C11 0.8834(2) 0.12955(15) 0.42344(13) 0.0344(4) Uani d . 1 . . C
C12 0.7988(2) 0.05222(16) 0.47172(13) 0.0349(4) Uani d . 1 . . C
C13 0.7414(2) -0.05099(17) 0.43599(15) 0.0427(5) Uani d . 1 . . C
H13A 0.7513 -0.0732 0.3778 0.051 Uiso calc R 1 . . H
C14 0.6701(2) -0.12046(19) 0.48630(16) 0.0495(5) Uani d . 1 . . C
H14A 0.6338 -0.1896 0.4624 0.059 Uiso calc R 1 . . H
C15 0.6528(2) -0.0873(2) 0.57203(16) 0.0512(6) Uani d . 1 . . C
H15A 0.6034 -0.1337 0.6055 0.061 Uiso calc R 1 . . H
C16 0.7088(3) 0.0151(2) 0.60830(15) 0.0519(6) Uani d . 1 . . C
H16A 0.6971 0.0372 0.6661 0.062 Uiso calc R 1 . . H
C17 0.7819(2) 0.08434(18) 0.55880(14) 0.0432(5) Uani d . 1 . . C
H17A 0.8200 0.1528 0.5837 0.052 Uiso calc R 1 . . H

loop_
_atom_site_aniso_label
_atom_site_aniso_U_11
_atom_site_aniso_U_22
_atom_site_aniso_U_33
_atom_site_aniso_U_12
_atom_site_aniso_U_13
_atom_site_aniso_U_23
S1 0.0415(3) 0.0322(3) 0.0589(4) 0.0088(2) 0.0026(2) -0.0063(2)
O1 0.0526(8) 0.0462(9) 0.0402(8) -0.0118(7) 0.0050(6) -0.0060(7)
N1 0.0308(7) 0.0301(8) 0.0350(8) 0.0013(6) 0.0076(6) -0.0032(7)
N2 0.0494(10) 0.0364(9) 0.0439(10) 0.0002(7) 0.0234(8) -0.0006(8)
N3 0.0400(9) 0.0356(9) 0.0492(10) -0.0066(7) 0.0144(7) 0.0014(8)
N4 0.0316(8) 0.0286(8) 0.0380(9) -0.0009(6) 0.0111(6) -0.0012(7)
C1 0.0359(10) 0.0476(13) 0.0479(12) 0.0010(8) 0.0113(8) -0.0110(10)
C2 0.0326(10) 0.0599(15) 0.0610(14) -0.0007(9) 0.0064(9) -0.0085(12)
C3 0.0423(11) 0.0525(14) 0.0440(12) -0.0116(9) -0.0003(9) -0.0019(10)
C4 0.0529(12) 0.0370(11) 0.0391(11) -0.0088(9) 0.0093(9) -0.0059(9)
C5 0.0390(10) 0.0313(10) 0.0396(11) -0.0011(7) 0.0101(8) -0.0020(8)
C6 0.0325(9) 0.0300(10) 0.0305(10) -0.0036(7) 0.0070(7) 0.0005(8)
C7 0.0310(9) 0.0302(10) 0.0300(9) -0.0008(7) 0.0096(7) 0.0003(8)
C8 0.0308(9) 0.0252(9) 0.0361(10) -0.0007(7) 0.0096(7) 0.0010(8)
C9 0.0466(12) 0.0417(12) 0.0505(13) -0.0005(9) 0.0237(9) 0.0051(10)
C10 0.0493(11) 0.0298(11) 0.0487(12) -0.0044(8) 0.0194(9) -0.0056(9)
C11 0.0299(9) 0.0334(10) 0.0364(10) 0.0035(7) 0.0032(7) 0.0019(8)
C12 0.0321(9) 0.0376(11) 0.0325(10) 0.0033(7) 0.0045(7) 0.0036(8)
C13 0.0486(11) 0.0411(12) 0.0392(11) 0.0001(9) 0.0135(9) 0.0010(9)
C14 0.0552(13) 0.0425(12) 0.0523(14) -0.0061(9) 0.0171(10) 0.0066(10)
C15 0.0463(12) 0.0595(15) 0.0506(13) 0.0014(10) 0.0178(10) 0.0158(12)
C16 0.0561(13) 0.0642(16) 0.0376(12) 0.0077(11) 0.0167(10) 0.0075(11)
C17 0.0442(11) 0.0466(13) 0.0359(11) 0.0046(9) 0.0058(8) 0.0013(9)

loop_
_atom_type_symbol
_atom_type_description
_atom_type_scat_dispersion_real
_atom_type_scat_dispersion_imag
_atom_type_scat_source
C C 0.0033 0.0016 'International Tables Vol C Tables 4.2.6.8 and 6.1.1.4'
H H 0.0000 0.0000 'International Tables Vol C Tables 4.2.6.8 and 6.1.1.4'
N N 0.0061 0.0033 'International Tables Vol C Tables 4.2.6.8 and 6.1.1.4'
O O 0.0106 0.0060 'International Tables Vol C Tables 4.2.6.8 and 6.1.1.4'
S S 0.1246 0.1234 'International Tables Vol C Tables 4.2.6.8 and 6.1.1.4'

loop_
_geom_angle_atom_site_label_1
_geom_angle_atom_site_label_2
_geom_angle_atom_site_label_3
_geom_angle
C7 N1 C6 130.11(15)
C7 N1 H1A 114.9
C6 N1 H1A 114.9
C9 N2 N4 101.78(16)
C10 N3 C9 102.29(16)
C10 N4 N2 109.62(15)
C10 N4 C8 132.54(15)
N2 N4 C8 117.75(14)
C6 C1 C2 119.12(19)
C6 C1 H1B 120.4
C2 C1 H1B 120.4
C3 C2 C1 121.11(19)
C3 C2 H2B 119.4
C1 C2 H2B 119.4
C2 C3 C4 119.42(19)
C2 C3 H3B 120.3
C4 C3 H3B 120.3
C3 C4 C5 120.29(19)
C3 C4 H4A 119.9
C5 C4 H4A 119.9
C4 C5 C6 120.09(18)
C4 C5 H5A 120.0
C6 C5 H5A 120.0
C1 C6 C5 119.87(17)
C1 C6 N1 123.58(17)
C5 C6 N1 116.53(15)
N1 C7 C8 112.09(15)
N1 C7 S1 129.72(13)
C8 C7 S1 118.19(13)
N4 C8 C11 111.55(14)
N4 C8 C7 109.57(14)
C11 C8 C7 111.56(13)
N4 C8 H8A 108.0
C11 C8 H8A 108.0
C7 C8 H8A 108.0
N2 C9 N3 115.83(18)
N2 C9 H9A 122.1
N3 C9 H9A 122.1
N3 C10 N4 110.47(17)
N3 C10 H10A 124.8
N4 C10 H10A 124.8
O1 C11 C12 121.18(17)
O1 C11 C8 120.25(17)
C12 C11 C8 118.54(15)
C17 C12 C13 118.81(18)
C17 C12 C11 117.51(17)
C13 C12 C11 123.64(17)
C14 C13 C12 120.6(2)
C14 C13 H13A 119.7
C12 C13 H13A 119.7
C15 C14 C13 120.0(2)
C15 C14 H14A 120.0
C13 C14 H14A 120.0
C14 C15 C16 120.0(2)
C14 C15 H15A 120.0
C16 C15 H15A 120.0
C17 C16 C15 120.2(2)
C17 C16 H16A 119.9
C15 C16 H16A 119.9
C16 C17 C12 120.3(2)
C16 C17 H17A 119.8
C12 C17 H17A 119.8

loop_
_geom_bond_atom_site_label_1
_geom_bond_atom_site_label_2
_geom_bond_site_symmetry_2
_geom_bond_distance
_geom_bond_publ_flag
S1 C7 . 1.6536(18) yes
O1 C11 . 1.214(2) yes
N1 C7 . 1.342(2) yes
N1 C6 . 1.425(2) yes
N1 H1A . 0.8600 ?
N2 C9 . 1.314(2) yes
N2 N4 . 1.368(2) yes
N3 C10 . 1.322(2) ?
N3 C9 . 1.359(3) ?
N4 C10 . 1.343(2) ?
N4 C8 . 1.457(2) ?
C1 C6 . 1.380(3) ?
C1 C2 . 1.389(3) ?
C1 H1B . 0.9300 ?
C2 C3 . 1.376(3) ?
C2 H2B . 0.9300 ?
C3 C4 . 1.378(3) ?
C3 H3B . 0.9300 ?
C4 C5 . 1.379(3) ?
C4 H4A . 0.9300 ?
C5 C6 . 1.392(3) ?
C5 H5A . 0.9300 ?
C7 C8 . 1.547(2) ?
C8 C11 . 1.547(3) ?
C8 H8A . 0.9800 ?
C9 H9A . 0.9300 ?
C10 H10A . 0.9300 ?
C11 C12 . 1.492(3) ?
C12 C17 . 1.394(3) ?
C12 C13 . 1.395(3) ?
C13 C14 . 1.381(3) ?
C13 H13A . 0.9300 ?
C14 C15 . 1.380(3) ?
C14 H14A . 0.9300 ?
C15 C16 . 1.385(3) ?
C15 H15A . 0.9300 ?
C16 C17 . 1.381(3) ?
C16 H16A . 0.9300 ?
C17 H17A . 0.9300 ?

loop_
_geom_hbond_atom_site_label_D
_geom_hbond_atom_site_label_H
_geom_hbond_atom_site_label_A
_geom_hbond_site_symmetry_A
_geom_hbond_distance_DH
_geom_hbond_distance_HA
_geom_hbond_distance_DA
_geom_hbond_angle_DHA
_geom_hbond_publ_flag
N1 H1A N3 2_745 0.86 2.14 2.998(2) 174 yes
C1 H1B S1 ? 0.93 2.67 3.248(2) 120 yes
C10 H10A O1 ? 0.93 2.40 2.758(3) 103 yes

loop_
_cod_related_entry_id
_cod_related_entry_database
_cod_related_entry_code
1 ChemSpider 9884289
